data_4501996
loop_
_publ_author_name
'Danylyuk, Oksana'
'Le\'sniewska, Barbara'
'Suwinska, Kinga'
'Matoussi, Nabila'
'Coleman, Anthony W.'

_publ_section_title
;
 Structural Diversity in the Crystalline Complexes
 ofpara-Sulfonato-calix[4]arene with Bipyridinium Derivatives
;
_journal_issue 10
_journal_name_full 'Crystal Growth &amp; Design'
_journal_page_first 4542
_journal_paper_doi 10.1021/cg100831c
_journal_volume 10
_journal_year 2010
_chemical_formula_moiety
;
 2(C28H20O16S4 4-),2(C12H14N2 2+)C6H7N 1+,Al(H2O)6 3+,O7H4,C2OH6
;
_chemical_formula_sum 'C88 H97 Al N5 O46 S8'
_chemical_formula_weight 2244.25
_chemical_name_systematic
;
 ?
;
_space_group_IT_number 2
_symmetry_cell_setting triclinic
_symmetry_space_group_name_Hall '-P 1'
_symmetry_space_group_name_H-M 'P -1'
_atom_sites_solution_hydrogens geom
_atom_sites_solution_primary direct
_atom_sites_solution_secondary difmap
_audit_creation_method SHELXL-97
_cell_angle_alpha 102.7541(6)
_cell_angle_beta 95.0592(7)
_cell_angle_gamma 93.755(1)
_cell_formula_units_Z 1
_cell_length_a 11.5852(3)
_cell_length_b 12.3474(3)
_cell_length_c 17.3879(3)
_cell_measurement_reflns_used 17822
_cell_measurement_temperature 100(2)
_cell_measurement_theta_max 23.26
_cell_measurement_theta_min 2.75
_cell_volume 2407.21(10)
_computing_cell_refinement 'Denzo and Scalepak (Otwinowski & Minor, 1997)'
_computing_data_collection 'Collect data collection software (Nonius B.V., 1998)'
_computing_data_reduction 'Denzo and Scalepak (Otwinowski & Minor, 1997)'
_computing_structure_refinement 'SHELXL-97 (Sheldrick, 1997)'
_computing_structure_solution 'SHELXS-97 (Sheldrick, 1990)'
_diffrn_ambient_temperature 100(2)
_diffrn_detector_area_resol_mean 8.3
_diffrn_measured_fraction_theta_full 0.991
_diffrn_measured_fraction_theta_max 0.991
_diffrn_measurement_device_type KappaApexII
_diffrn_measurement_method '\f and \w scans'
_diffrn_radiation_monochromator graphite
_diffrn_radiation_source 'fine-focus sealed tube'
_diffrn_radiation_type MoK\a
_diffrn_radiation_wavelength 0.71073
_diffrn_reflns_av_R_equivalents 0.0000
_diffrn_reflns_av_sigmaI/netI 0.0197
_diffrn_reflns_limit_h_max 14
_diffrn_reflns_limit_h_min -10
_diffrn_reflns_limit_k_max 15
_diffrn_reflns_limit_k_min -10
_diffrn_reflns_limit_l_max 21
_diffrn_reflns_limit_l_min -21
_diffrn_reflns_number 9897
_diffrn_reflns_theta_full 26.42
_diffrn_reflns_theta_max 26.42
_diffrn_reflns_theta_min 2.84
_exptl_absorpt_coefficient_mu 0.297
_exptl_absorpt_correction_T_max 0.928
_exptl_absorpt_correction_T_min 0.899
_exptl_absorpt_correction_type none
_exptl_crystal_colour colourless
_exptl_crystal_density_diffrn 1.548
_exptl_crystal_density_method 'not measured'
_exptl_crystal_description prism
_exptl_crystal_F_000 1169
_exptl_crystal_size_max 0.43
_exptl_crystal_size_mid 0.30
_exptl_crystal_size_min 0.25
_refine_diff_density_max 0.685
_refine_diff_density_min -0.507
_refine_diff_density_rms 0.055
_refine_ls_extinction_expression Fc^*^=kFc[1+0.001xFc^2^\l^3^/sin(2\q)]^-1/4^
_refine_ls_extinction_method SHELXL
_refine_ls_goodness_of_fit_ref 1.021
_refine_ls_hydrogen_treatment mixed
_refine_ls_matrix_type full
_refine_ls_number_parameters 879
_refine_ls_number_reflns 9816
_refine_ls_number_restraints 132
_refine_ls_restrained_S_all 1.028
_refine_ls_R_factor_all 0.0425
_refine_ls_R_factor_gt 0.0386
_refine_ls_shift/su_max 0.001
_refine_ls_shift/su_mean 0.000
_refine_ls_structure_factor_coef Fsqd
_refine_ls_weighting_details 'calc w=1/[\s^2^(Fo^2^)+(0.0415P)^2^+2.5707P] where P=(Fo^2^+2Fc^2^)/3'
_refine_ls_weighting_scheme calc
_refine_ls_wR_factor_gt 0.0938
_refine_ls_wR_factor_ref 0.0963
_reflns_number_gt 9020
_reflns_number_total 9816
_reflns_threshold_expression >2\s(I)
_cod_data_source_file cg100831c_si_002.cif
_cod_data_source_block complex_5
_cod_depositor_comments
;
The following automatic conversions were performed:

'_symmetry_cell_setting' value 'Triclinic' changed to 'triclinic'
according to /home/saulius/struct/CIF-dictionaries/cif_core.dic
dictionary named 'cif_core.dic' version 2.4.2 from 2011-04-26.

Automatic conversion script
Id: cif_fix_values 1715 2011-07-08 13:25:40Z adriana 
;
_cod_original_cell_volume 2407.2(1)
_cod_database_code 4501996

loop_
_symmetry_equiv_pos_as_xyz
'x, y, z'
'-x, -y, -z'

loop_
_atom_site_label
_atom_site_type_symbol
_atom_site_fract_x
_atom_site_fract_y
_atom_site_fract_z
_atom_site_U_iso_or_equiv
_atom_site_adp_type
_atom_site_occupancy
_atom_site_symmetry_multiplicity
_atom_site_calc_flag
_atom_site_refinement_flags
_atom_site_disorder_assembly
_atom_site_disorder_group
C1 C 0.37144(14) 1.07383(14) 0.19553(10) 0.0173(3) Uani 1 1 d . . .
C2 C 0.43911(14) 1.09653(14) 0.26959(10) 0.0163(3) Uani 1 1 d . . .
C3 C 0.42254(14) 1.19149(14) 0.32561(10) 0.0163(3) Uani 1 1 d . . .
H3 H 0.4687 1.2091 0.3754 0.020 Uiso 1 1 calc R . .
C4 C 0.33810(14) 1.26148(13) 0.30921(10) 0.0159(3) Uani 1 1 d . . .
C5 C 0.27082(14) 1.23827(14) 0.23643(10) 0.0173(3) Uani 1 1 d . . .
H5 H 0.2137 1.2865 0.2262 0.021 Uiso 1 1 calc R . .
C6 C 0.28678(14) 1.14420(14) 0.17806(10) 0.0174(3) Uani 1 1 d . . .
C7 C 0.21110(16) 1.11938(15) 0.09881(10) 0.0208(3) Uani 1 1 d . . .
H7A H 0.1766 1.1883 0.0918 0.025 Uiso 1 1 calc R . .
H7B H 0.2608 1.0971 0.0555 0.025 Uiso 1 1 calc R . .
C8 C 0.12469(17) 0.91749(15) 0.05194(10) 0.0229(4) Uani 1 1 d . A .
C9 C 0.11394(15) 1.02784(14) 0.09201(10) 0.0191(3) Uani 1 1 d . . .
C10 C 0.01185(15) 1.05190(14) 0.12606(10) 0.0193(3) Uani 1 1 d . A .
H10 H 0.0022 1.1262 0.1525 0.023 Uiso 1 1 calc R . .
C11 C -0.07642(16) 0.96786(15) 0.12169(10) 0.0221(4) Uani 1 1 d . . .
C12 C -0.06247(18) 0.85847(15) 0.08393(10) 0.0252(4) Uani 1 1 d . A .
H12 H -0.1224 0.8013 0.0822 0.030 Uiso 1 1 calc R . .
C13 C 0.03827(18) 0.83215(15) 0.04882(10) 0.0255(4) Uani 1 1 d . . .
C14 C 0.0536(2) 0.71153(16) 0.00989(11) 0.0332(5) Uani 1 1 d . A .
H14A H -0.0197 0.6764 -0.0221 0.040 Uiso 1 1 calc R . .
H14B H 0.1154 0.7094 -0.0262 0.040 Uiso 1 1 calc R . .
C15 C 0.20081(19) 0.65342(14) 0.10702(10) 0.0263(4) Uani 1 1 d . A .
C16 C 0.0859(2) 0.64651(15) 0.07228(10) 0.0276(4) Uani 1 1 d . . .
C17 C 0.00073(19) 0.58264(15) 0.09837(10) 0.0268(4) Uani 1 1 d . A .
H17 H -0.0776 0.5772 0.0756 0.032 Uiso 1 1 calc R . .
C18 C 0.02953(18) 0.52690(14) 0.15752(10) 0.0247(4) Uani 1 1 d . . .
C19 C 0.14393(17) 0.53359(14) 0.19118(10) 0.0232(4) Uani 1 1 d . A .
H19 H 0.1626 0.4943 0.2312 0.028 Uiso 1 1 calc R . .
C20 C 0.23098(18) 0.59706(14) 0.16690(10) 0.0236(4) Uani 1 1 d . . .
C21 C 0.35307(17) 0.61053(15) 0.20797(11) 0.0245(4) Uani 1 1 d . A .
H21A H 0.4096 0.6071 0.1682 0.029 Uiso 1 1 calc R . .
H21B H 0.3643 0.5487 0.2350 0.029 Uiso 1 1 calc R . .
C22 C 0.44770(16) 0.81006(14) 0.25543(10) 0.0208(4) Uani 1 1 d . A .
C23 C 0.37532(15) 0.72143(14) 0.26857(10) 0.0202(3) Uani 1 1 d . . .
C24 C 0.32022(15) 0.73723(14) 0.33762(10) 0.0193(3) Uani 1 1 d . A .
H24 H 0.2714 0.6779 0.3473 0.023 Uiso 1 1 calc R . .
C25 C 0.33574(14) 0.83882(14) 0.39261(10) 0.0178(3) Uani 1 1 d . . .
C26 C 0.40326(14) 0.92741(14) 0.37724(10) 0.0171(3) Uani 1 1 d . A .
H26 H 0.4121 0.9972 0.4144 0.020 Uiso 1 1 calc R . .
C27 C 0.45828(14) 0.91512(14) 0.30786(10) 0.0171(3) Uani 1 1 d . . .
C28 C 0.52403(14) 1.01619(14) 0.29027(10) 0.0175(3) Uani 1 1 d . A .
H28A H 0.5780 1.0541 0.3372 0.021 Uiso 1 1 calc R . .
H28B H 0.5705 0.9920 0.2454 0.021 Uiso 1 1 calc R . .
S1 S 0.31196(3) 1.37209(3) 0.38688(2) 0.01540(10) Uani 1 1 d . . .
S3 S -0.07694(4) 0.45143(4) 0.19604(3) 0.02654(12) Uani 1 1 d . A .
S4 S 0.27220(4) 0.85298(3) 0.48338(2) 0.01922(11) Uani 1 1 d . A .
O1 O 0.39176(13) 0.98042(11) 0.14293(8) 0.0274(3) Uani 1 1 d . . .
H1 H 0.3400 0.9673 0.1043 0.041 Uiso 1 1 calc R . .
O2 O 0.42458(10) 1.41750(10) 0.42944(7) 0.0203(3) Uani 1 1 d . . .
O3 O 0.23853(10) 1.32144(10) 0.43613(7) 0.0190(2) Uani 1 1 d . . .
O4 O 0.25325(11) 1.45277(10) 0.35076(7) 0.0204(3) Uani 1 1 d . . .
O5 O 0.22769(14) 0.89250(13) 0.01912(8) 0.0367(4) Uani 1 1 d . . .
H5A H 0.2230 0.9022 -0.0273 0.055 Uiso 1 1 calc R A .
S2A S -0.1981(12) 0.9873(14) 0.1558(7) 0.038(3) Uani 0.175(16) 1 d P A 1
O6A O -0.193(2) 1.070(3) 0.2339(19) 0.049(6) Uani 0.175(16) 1 d P A 1
O7A O -0.2775(15) 1.038(2) 0.0987(16) 0.039(6) Uani 0.175(16) 1 d P A 1
O8A O -0.2678(19) 0.884(2) 0.1621(14) 0.043(5) Uani 0.175(16) 1 d P A 1
O6WA O -0.0284(3) 1.2392(2) 0.32114(16) 0.0222(6) Uani 0.50 1 d P B 1
S2B S -0.20797(16) 1.0037(3) 0.16467(17) 0.0233(4) Uani 0.825(16) 1 d P A 2
O6B O -0.1744(5) 1.0428(4) 0.2487(3) 0.0306(8) Uani 0.825(16) 1 d P A 2
O7B O -0.2478(3) 1.0916(5) 0.12738(18) 0.0327(9) Uani 0.825(16) 1 d P A 2
O8B O -0.2856(5) 0.9026(4) 0.1442(3) 0.0419(11) Uani 0.825(16) 1 d P A 2
O6WB O -0.0979(4) 1.2507(3) 0.31518(18) 0.0348(7) Uani 0.50 1 d P C 2
O9 O 0.28838(13) 0.71506(12) 0.08472(8) 0.0313(3) Uani 1 1 d . . .
H9 H 0.2603 0.7534 0.0545 0.047 Uiso 1 1 calc R A .
O10 O -0.18463(14) 0.44257(14) 0.14495(9) 0.0389(4) Uani 1 1 d . . .
O11 O -0.08672(12) 0.51687(12) 0.27616(8) 0.0308(3) Uani 1 1 d . . .
O12 O -0.03139(14) 0.34445(11) 0.19740(8) 0.0345(3) Uani 1 1 d . . .
O13 O 0.50767(15) 0.78900(12) 0.19059(9) 0.0367(4) Uani 1 1 d . . .
H13H H 0.555(3) 0.839(3) 0.1890(18) 0.055 Uiso 1 1 d . . .
O14 O 0.15930(11) 0.78778(11) 0.46369(8) 0.0245(3) Uani 1 1 d . . .
O15 O 0.35165(11) 0.80551(12) 0.53455(7) 0.0267(3) Uani 1 1 d . . .
O16 O 0.26288(13) 0.97099(11) 0.51291(8) 0.0316(3) Uani 1 1 d . . .
N1Z N 0.15825(14) 1.03265(15) 0.31664(11) 0.0303(4) Uani 1 1 d . . .
H1ZN H 0.214(2) 1.075(2) 0.3054(15) 0.036 Uiso 1 1 d . . .
N2Z N -0.45419(13) 0.59092(14) 0.39280(11) 0.0267(4) Uani 1 1 d . . .
H2ZN H -0.494(2) 0.549(2) 0.4089(14) 0.032 Uiso 1 1 d . . .
C1Z C 0.09461(18) 1.07233(17) 0.37524(13) 0.0312(4) Uani 1 1 d . . .
H1Z H 0.1086 1.1475 0.4043 0.037 Uiso 1 1 calc R . .
C2Z C 0.14381(17) 0.92793(19) 0.27385(12) 0.0308(4) Uani 1 1 d . . .
H2Z H 0.1911 0.9040 0.2325 0.037 Uiso 1 1 calc R . .
C3Z C 0.06008(16) 0.85553(17) 0.29025(12) 0.0262(4) Uani 1 1 d . . .
H3Z H 0.0488 0.7808 0.2602 0.031 Uiso 1 1 calc R . .
C4Z C 0.00783(17) 1.00201(16) 0.39299(12) 0.0283(4) Uani 1 1 d . . .
H4Z H -0.0400 1.0291 0.4334 0.034 Uiso 1 1 calc R . .
C5Z C -0.00880(15) 0.89156(15) 0.35127(11) 0.0223(4) Uani 1 1 d . . .
C6Z C -0.10067(16) 0.81283(17) 0.37008(13) 0.0275(4) Uani 1 1 d . . .
H6Z1 H -0.1130 0.8361 0.4268 0.033 Uiso 1 1 calc R . .
H6Z2 H -0.0741 0.7369 0.3607 0.033 Uiso 1 1 calc R . .
C7Z C -0.21614(16) 0.81084(18) 0.31858(13) 0.0311(4) Uani 1 1 d . . .
H7Z1 H -0.2424 0.8868 0.3266 0.037 Uiso 1 1 calc R . .
H7Z2 H -0.2053 0.7846 0.2618 0.037 Uiso 1 1 calc R . .
C8Z C -0.30578(15) 0.73366(16) 0.34188(12) 0.0249(4) Uani 1 1 d . . .
C9Z C -0.32680(16) 0.62214(17) 0.30056(13) 0.0290(4) Uani 1 1 d . . .
H9Z H -0.2901 0.5955 0.2541 0.035 Uiso 1 1 calc R . .
C10Z C -0.36496(15) 0.77130(16) 0.40718(12) 0.0243(4) Uani 1 1 d . . .
H10Z H -0.3538 0.8473 0.4347 0.029 Uiso 1 1 calc R . .
C11Z C -0.40122(16) 0.55206(16) 0.32821(13) 0.0294(4) Uani 1 1 d . . .
H11Z H -0.4152 0.4758 0.3015 0.035 Uiso 1 1 calc R . .
C12Z C -0.44014(16) 0.69763(17) 0.43193(12) 0.0261(4) Uani 1 1 d . . .
H12Z H -0.4815 0.7226 0.4764 0.031 Uiso 1 1 calc R . .
Al1 Al 0.0000 1.5000 0.5000 0.01308(14) Uani 1 2 d S . .
O1W O -0.15080(11) 1.52140(11) 0.46016(7) 0.0182(2) Uani 1 1 d . . .
H1W H -0.199(2) 1.4670(19) 0.4375(13) 0.022 Uiso 1 1 d . . .
H2W H -0.1867(19) 1.5713(19) 0.4845(13) 0.022 Uiso 1 1 d . . .
O2W O -0.03169(11) 1.34315(10) 0.46725(8) 0.0182(2) Uani 1 1 d . . .
H3W H -0.0384(19) 1.3153(18) 0.4208(14) 0.022 Uiso 1 1 d . . .
H4W H -0.0758(19) 1.3036(18) 0.4913(13) 0.022 Uiso 1 1 d . . .
O3W O 0.04825(11) 1.50430(10) 0.40037(7) 0.0184(2) Uani 1 1 d . . .
H5W H 0.110(2) 1.4867(18) 0.3858(13) 0.022 Uiso 1 1 d . . .
H6W H 0.000(2) 1.5073(18) 0.3609(14) 0.022 Uiso 1 1 d . . .
O4W O 0.70596(12) 1.35509(12) 0.38320(9) 0.0270(3) Uani 1 1 d . . .
H7W H 0.690(2) 1.305(2) 0.4082(15) 0.032 Uiso 1 1 d . . .
H8W H 0.724(2) 1.321(2) 0.3433(16) 0.032 Uiso 1 1 d . . .
C1E C 0.4575(11) 0.1609(8) -0.0083(6) 0.038(3) Uani 0.25 1 d PGU D -1
H1E H 0.4278 0.0907 -0.0410 0.046 Uiso 0.25 1 calc PR D -1
C2E C 0.4208(11) 0.2585(10) -0.0257(6) 0.054(3) Uani 0.25 1 d PGU D -1
H2E H 0.3659 0.2551 -0.0702 0.065 Uiso 0.25 1 calc PR D -1
C3E C 0.4643(12) 0.3612(8) 0.0222(6) 0.051(3) Uani 0.25 1 d PGU D -1
C4E C 0.5446(12) 0.3662(7) 0.0875(6) 0.054(3) Uani 0.25 1 d PGU D -1
H4E H 0.5743 0.4364 0.1202 0.065 Uiso 0.25 1 calc PR D -1
C5E C 0.5813(10) 0.2686(8) 0.1048(6) 0.051(3) Uani 0.25 1 d PGU D -1
H5E H 0.6362 0.2720 0.1494 0.061 Uiso 0.25 1 calc PR D -1
N1E N 0.5378(11) 0.1659(7) 0.0569(6) 0.047(3) Uani 0.25 1 d PGU D -1
H1E1 H 0.5611 0.1041 0.0679 0.057 Uiso 0.25 1 calc PR D -1
C6E C 0.4428(9) 0.4760(11) 0.0065(6) 0.0397(19) Uani 0.25 1 d PU D -1
H6E1 H 0.3628 0.4696 -0.0202 0.048 Uiso 0.25 1 calc PR D -1
H6E2 H 0.4428 0.5276 0.0589 0.048 Uiso 0.25 1 calc PR D -1
C6D C 0.5214(19) 0.5344(15) -0.0413(13) 0.098(4) Uani 0.25 1 d PU D -1
H6D1 H 0.6024 0.5255 -0.0222 0.117 Uiso 0.25 1 calc PR D -1
H6D2 H 0.5076 0.4908 -0.0968 0.117 Uiso 0.25 1 calc PR D -1
C1D C 0.5511(15) 0.8363(10) 0.0127(8) 0.079(4) Uani 0.25 1 d PGU D -1
H1D H 0.5865 0.8965 0.0536 0.095 Uiso 0.25 1 calc PR D -1
C2D C 0.5700(13) 0.7273(11) 0.0157(8) 0.075(4) Uani 0.25 1 d PGU D -1
H2D H 0.6184 0.7129 0.0587 0.091 Uiso 0.25 1 calc PR D -1
C3D C 0.5181(11) 0.6393(8) -0.0442(9) 0.061(3) Uani 0.25 1 d PGU D -1
C4D C 0.4473(10) 0.6604(10) -0.1071(8) 0.076(3) Uani 0.25 1 d PGU D -1
H4D H 0.4119 0.6002 -0.1480 0.091 Uiso 0.25 1 calc PR D -1
C5D C 0.4284(11) 0.7694(11) -0.1101(8) 0.074(4) Uani 0.25 1 d PGU D -1
H5D H 0.3800 0.7838 -0.1530 0.088 Uiso 0.25 1 calc PR D -1
N1D N 0.4803(13) 0.8574(8) -0.0502(10) 0.075(4) Uani 0.25 1 d PGU D -1
H1D1 H 0.4683 0.9264 -0.0521 0.090 Uiso 0.25 1 calc PR D -1
O5W O 0.6785(3) 0.2909(3) 0.21274(19) 0.0411(8) Uani 0.50 1 d P E 3
C1S C 0.3273(8) 0.3802(7) 0.0133(4) 0.090(2) Uani 0.50 1 d PU F 3
H1S1 H 0.3898 0.4086 0.0562 0.136 Uiso 0.50 1 calc PR F 3
H1S2 H 0.3049 0.3016 0.0114 0.136 Uiso 0.50 1 calc PR F 3
H1S3 H 0.2600 0.4233 0.0230 0.136 Uiso 0.50 1 calc PR F 3
C2S C 0.3679(8) 0.3905(7) -0.0622(6) 0.098(3) Uani 0.50 1 d PDU F 3
H4SA H 0.3661 0.4680 -0.0688 0.118 Uiso 0.25 1 calc PR F 4
H5SA H 0.3192 0.3401 -0.1071 0.118 Uiso 0.25 1 calc PR F 4
H4SB H 0.4402 0.3594 -0.0697 0.118 Uiso 0.25 1 d PR F 5
H5SB H 0.3063 0.3484 -0.1056 0.118 Uiso 0.25 1 d PR F 5
O1SA O 0.4890(7) 0.3583(7) -0.0576(6) 0.066(2) Uani 0.25 1 d PDU F 4
H1SA H 0.4957 0.3050 -0.0959 0.099 Uiso 0.25 1 calc PR F 4
O2SB O 0.3752(10) 0.5076(8) -0.0654(7) 0.086(3) Uani 0.25 1 d PDU F 5
H2SB H 0.3362 0.5428 -0.0312 0.129 Uiso 0.25 1 calc PR F 5
O7WB O 0.432(2) 0.081(2) -0.0273(15) 0.048(7) Uani 0.15 1 d P G 6
O8WB O 0.5720(8) 0.2593(11) 0.0490(6) 0.079(3) Uani 0.25 1 d P H 6
O7WA O 0.4478(10) 0.0617(11) -0.0123(6) 0.049(3) Uani 0.35 1 d P I 7
O8WA O 0.4839(7) 0.2662(8) 0.0940(5) 0.064(2) Uani 0.25 1 d P J 7

loop_
_atom_site_aniso_label
_atom_site_aniso_U_11
_atom_site_aniso_U_22
_atom_site_aniso_U_33
_atom_site_aniso_U_23
_atom_site_aniso_U_13
_atom_site_aniso_U_12
C1 0.0199(8) 0.0165(8) 0.0172(8) 0.0051(6) 0.0068(6) 0.0019(6)
C2 0.0144(7) 0.0167(8) 0.0206(8) 0.0086(6) 0.0066(6) 0.0014(6)
C3 0.0135(7) 0.0167(8) 0.0198(8) 0.0063(6) 0.0034(6) -0.0006(6)
C4 0.0157(8) 0.0127(7) 0.0199(8) 0.0040(6) 0.0054(6) -0.0012(6)
C5 0.0156(8) 0.0156(8) 0.0226(8) 0.0080(6) 0.0036(6) 0.0013(6)
C6 0.0183(8) 0.0186(8) 0.0175(8) 0.0079(6) 0.0047(6) 0.0005(6)
C7 0.0243(9) 0.0217(8) 0.0180(8) 0.0089(7) 0.0009(7) 0.0020(7)
C8 0.0345(10) 0.0244(9) 0.0113(7) 0.0058(7) 0.0024(7) 0.0084(8)
C9 0.0257(9) 0.0194(8) 0.0133(8) 0.0074(6) -0.0010(6) 0.0019(7)
C10 0.0263(9) 0.0169(8) 0.0139(7) 0.0033(6) -0.0015(6) 0.0018(7)
C11 0.0279(9) 0.0230(9) 0.0159(8) 0.0081(7) -0.0024(7) -0.0007(7)
C12 0.0375(10) 0.0196(9) 0.0175(8) 0.0086(7) -0.0073(7) -0.0054(8)
C13 0.0464(11) 0.0179(9) 0.0113(8) 0.0041(6) -0.0055(7) 0.0039(8)
C14 0.0641(14) 0.0182(9) 0.0152(8) 0.0029(7) -0.0057(9) 0.0047(9)
C15 0.0483(12) 0.0137(8) 0.0159(8) 0.0013(6) 0.0034(8) 0.0024(8)
C16 0.0536(12) 0.0140(8) 0.0125(8) -0.0005(6) -0.0023(8) 0.0039(8)
C17 0.0449(11) 0.0155(8) 0.0158(8) -0.0020(6) -0.0064(8) 0.0044(8)
C18 0.0425(11) 0.0143(8) 0.0147(8) -0.0013(6) -0.0011(7) 0.0033(7)
C19 0.0405(11) 0.0135(8) 0.0146(8) 0.0016(6) -0.0009(7) 0.0048(7)
C20 0.0405(11) 0.0129(8) 0.0161(8) 0.0004(6) 0.0013(7) 0.0047(7)
C21 0.0355(10) 0.0155(8) 0.0231(9) 0.0041(7) 0.0049(7) 0.0054(7)
C22 0.0265(9) 0.0176(8) 0.0211(8) 0.0075(7) 0.0066(7) 0.0066(7)
C23 0.0243(9) 0.0153(8) 0.0216(8) 0.0050(7) 0.0015(7) 0.0051(7)
C24 0.0208(8) 0.0175(8) 0.0205(8) 0.0070(7) 0.0012(6) 0.0011(6)
C25 0.0173(8) 0.0206(8) 0.0163(8) 0.0057(6) 0.0015(6) 0.0027(6)
C26 0.0161(8) 0.0170(8) 0.0179(8) 0.0041(6) -0.0002(6) 0.0023(6)
C27 0.0150(7) 0.0162(8) 0.0214(8) 0.0074(6) 0.0006(6) 0.0029(6)
C28 0.0151(8) 0.0167(8) 0.0222(8) 0.0063(6) 0.0044(6) 0.0031(6)
S1 0.01569(19) 0.01155(18) 0.0194(2) 0.00418(15) 0.00305(15) 0.00072(14)
S3 0.0378(3) 0.0256(2) 0.0153(2) 0.00332(17) 0.00037(18) 0.00327(19)
S4 0.0210(2) 0.0184(2) 0.0182(2) 0.00408(16) 0.00434(16) -0.00147(16)
O1 0.0410(8) 0.0226(6) 0.0203(6) 0.0032(5) 0.0092(6) 0.0120(6)
O2 0.0195(6) 0.0155(6) 0.0248(6) 0.0046(5) 0.0001(5) -0.0027(5)
O3 0.0195(6) 0.0153(6) 0.0237(6) 0.0059(5) 0.0070(5) 0.0017(5)
O4 0.0236(6) 0.0162(6) 0.0239(6) 0.0077(5) 0.0052(5) 0.0058(5)
O5 0.0517(9) 0.0455(9) 0.0204(7) 0.0134(6) 0.0151(6) 0.0236(7)
S2A 0.076(7) 0.036(4) 0.002(2) 0.006(2) 0.006(2) 0.012(3)
O6A 0.021(7) 0.063(15) 0.051(13) -0.012(9) 0.022(8) -0.009(8)
O7A 0.030(6) 0.050(11) 0.053(11) 0.035(10) 0.025(7) 0.013(7)
O8A 0.019(6) 0.053(9) 0.065(10) 0.045(7) -0.021(6) -0.011(5)
O6WA 0.0275(15) 0.0204(13) 0.0173(13) 0.0014(10) 0.0004(12) 0.0034(12)
S2B 0.0181(7) 0.0276(8) 0.0250(9) 0.0079(6) 0.0050(4) -0.0023(4)
O6B 0.0340(18) 0.0377(17) 0.0219(12) 0.0126(10) 0.0033(10) -0.0041(12)
O7B 0.0340(12) 0.042(2) 0.0250(12) 0.0126(13) 0.0021(10) 0.0093(13)
O8B 0.031(2) 0.0390(19) 0.049(2) 0.0020(16) 0.0056(16) -0.0143(14)
O6WB 0.058(2) 0.0228(15) 0.0203(15) 0.0004(11) 0.0063(16) -0.0071(16)
O9 0.0456(8) 0.0252(7) 0.0257(7) 0.0121(6) 0.0014(6) 0.0025(6)
O10 0.0405(9) 0.0485(9) 0.0246(7) 0.0096(7) -0.0080(6) -0.0083(7)
O11 0.0340(7) 0.0402(8) 0.0172(6) 0.0017(6) 0.0002(5) 0.0165(6)
O12 0.0557(10) 0.0231(7) 0.0284(7) 0.0089(6) 0.0162(7) 0.0056(6)
O13 0.0504(9) 0.0245(7) 0.0333(8) -0.0011(6) 0.0240(7) -0.0101(7)
O14 0.0220(6) 0.0284(7) 0.0242(6) 0.0098(5) 0.0034(5) -0.0042(5)
O15 0.0266(7) 0.0353(7) 0.0187(6) 0.0093(5) 0.0003(5) -0.0010(6)
O16 0.0423(8) 0.0204(7) 0.0322(7) 0.0016(6) 0.0185(6) -0.0011(6)
N1Z 0.0185(8) 0.0385(10) 0.0396(10) 0.0248(8) 0.0000(7) -0.0065(7)
N2Z 0.0157(7) 0.0268(8) 0.0422(10) 0.0221(7) -0.0028(7) -0.0053(6)
C1Z 0.0309(10) 0.0230(9) 0.0392(11) 0.0112(8) -0.0048(9) -0.0042(8)
C2Z 0.0223(9) 0.0431(12) 0.0314(10) 0.0176(9) 0.0035(8) 0.0033(8)
C3Z 0.0208(9) 0.0298(10) 0.0287(10) 0.0096(8) -0.0007(7) 0.0022(7)
C4Z 0.0261(9) 0.0266(10) 0.0332(10) 0.0090(8) 0.0038(8) 0.0010(8)
C5Z 0.0153(8) 0.0241(9) 0.0295(9) 0.0126(7) -0.0008(7) -0.0015(7)
C6Z 0.0190(9) 0.0274(10) 0.0388(11) 0.0162(8) 0.0004(8) -0.0049(7)
C7Z 0.0181(9) 0.0349(11) 0.0453(12) 0.0236(9) 0.0000(8) -0.0051(8)
C8Z 0.0135(8) 0.0263(9) 0.0389(11) 0.0188(8) -0.0023(7) -0.0010(7)
C9Z 0.0191(9) 0.0277(10) 0.0433(11) 0.0123(9) 0.0052(8) 0.0069(7)
C10Z 0.0194(8) 0.0223(9) 0.0322(10) 0.0128(8) -0.0056(7) -0.0016(7)
C11Z 0.0194(9) 0.0192(9) 0.0507(12) 0.0121(8) -0.0017(8) 0.0027(7)
C12Z 0.0197(9) 0.0326(10) 0.0285(10) 0.0149(8) -0.0027(7) -0.0007(7)
Al1 0.0140(3) 0.0126(3) 0.0122(3) 0.0019(2) 0.0013(2) 0.0015(2)
O1W 0.0171(6) 0.0172(6) 0.0184(6) 0.0007(5) 0.0007(5) 0.0013(5)
O2W 0.0224(6) 0.0167(6) 0.0148(6) 0.0021(5) 0.0035(5) 0.0003(5)
O3W 0.0181(6) 0.0228(6) 0.0147(6) 0.0040(5) 0.0026(5) 0.0047(5)
O4W 0.0264(7) 0.0241(7) 0.0296(7) 0.0076(6) -0.0020(6) -0.0020(6)
C1E 0.022(5) 0.071(5) 0.021(4) 0.004(5) 0.006(4) 0.009(5)
C2E 0.059(8) 0.067(5) 0.036(6) 0.005(5) 0.017(5) 0.012(6)
C3E 0.064(8) 0.065(5) 0.027(5) 0.004(4) 0.013(4) 0.029(5)
C4E 0.079(8) 0.059(5) 0.029(5) 0.009(4) 0.012(4) 0.032(5)
C5E 0.058(8) 0.045(6) 0.045(6) 0.004(5) -0.014(5) 0.008(5)
N1E 0.030(6) 0.061(5) 0.039(5) -0.008(5) -0.008(4) -0.002(5)
C6E 0.026(4) 0.069(5) 0.024(5) 0.010(4) -0.001(3) 0.016(4)
C6D 0.113(12) 0.069(5) 0.110(12) 0.002(6) 0.067(9) -0.012(7)
C1D 0.047(7) 0.077(5) 0.088(8) -0.033(7) 0.026(6) -0.023(7)
C2D 0.052(6) 0.080(6) 0.073(8) -0.027(5) 0.032(5) -0.031(5)
C3D 0.029(5) 0.056(4) 0.079(8) -0.026(4) 0.033(5) -0.024(4)
C4D 0.037(5) 0.066(5) 0.099(8) -0.039(5) 0.019(5) -0.005(5)
C5D 0.034(5) 0.067(6) 0.095(8) -0.038(5) 0.022(5) -0.001(5)
N1D 0.032(6) 0.077(5) 0.091(8) -0.036(5) 0.032(5) -0.016(5)
O5W 0.0375(17) 0.0418(18) 0.0385(17) -0.0019(14) 0.0136(13) -0.0116(14)
C1S 0.113(6) 0.081(5) 0.060(4) -0.010(4) -0.006(4) -0.010(5)
C2S 0.123(7) 0.079(5) 0.093(5) 0.005(4) 0.033(5) 0.033(5)
O1SA 0.046(4) 0.065(5) 0.082(6) -0.004(4) 0.023(4) 0.009(4)
O2SB 0.082(7) 0.081(7) 0.091(8) 0.017(6) -0.006(6) 0.006(6)
O7WB 0.023(8) 0.037(8) 0.064(15) -0.025(10) -0.013(8) 0.006(7)
O8WB 0.059(6) 0.128(10) 0.051(5) 0.026(6) -0.001(4) 0.013(6)
O7WA 0.029(4) 0.098(8) 0.027(3) 0.022(4) 0.003(3) 0.025(4)
O8WA 0.057(5) 0.083(6) 0.046(4) 0.015(4) 0.000(4) -0.037(5)

loop_
_atom_type_symbol
_atom_type_description
_atom_type_scat_dispersion_real
_atom_type_scat_dispersion_imag
_atom_type_scat_source
C C 0.0033 0.0016 'International Tables Vol C Tables 4.2.6.8 and 6.1.1.4'
H H 0.0000 0.0000 'International Tables Vol C Tables 4.2.6.8 and 6.1.1.4'
O O 0.0106 0.0060 'International Tables Vol C Tables 4.2.6.8 and 6.1.1.4'
S S 0.1246 0.1234 'International Tables Vol C Tables 4.2.6.8 and 6.1.1.4'
N N 0.0061 0.0033 'International Tables Vol C Tables 4.2.6.8 and 6.1.1.4'
Al Al 0.0645 0.0514 'International Tables Vol C Tables 4.2.6.8 and 6.1.1.4'

loop_
_geom_angle_atom_site_label_1
_geom_angle_atom_site_label_2
_geom_angle_atom_site_label_3
_geom_angle
_geom_angle_site_symmetry_1
_geom_angle_site_symmetry_3
O1 C1 C2 116.16(15) . .
O1 C1 C6 122.28(15) . .
C2 C1 C6 121.56(15) . .
C3 C2 C1 118.68(15) . .
C3 C2 C28 119.91(15) . .
C1 C2 C28 121.33(15) . .
C2 C3 C4 120.28(15) . .
C5 C4 C3 120.86(15) . .
C5 C4 S1 121.45(13) . .
C3 C4 S1 117.46(13) . .
C4 C5 C6 120.30(15) . .
C5 C6 C1 118.31(15) . .
C5 C6 C7 119.53(15) . .
C1 C6 C7 122.15(15) . .
C9 C7 C6 113.19(14) . .
O5 C8 C13 119.56(17) . .
O5 C8 C9 118.64(17) . .
C13 C8 C9 121.67(17) . .
C10 C9 C8 118.42(16) . .
C10 C9 C7 120.16(15) . .
C8 C9 C7 121.42(16) . .
C9 C10 C11 120.46(16) . .
C12 C11 C10 120.19(18) . .
C12 C11 S2A 115.4(6) . .
C10 C11 S2A 124.4(6) . .
C12 C11 S2B 121.03(17) . .
C10 C11 S2B 118.77(16) . .
S2A C11 S2B 5.7(6) . .
C13 C12 C11 120.59(17) . .
C12 C13 C8 118.61(16) . .
C12 C13 C14 119.88(18) . .
C8 C13 C14 121.49(19) . .
C16 C14 C13 110.62(15) . .
O9 C15 C16 121.80(16) . .
O9 C15 C20 116.79(18) . .
C16 C15 C20 121.41(18) . .
C17 C16 C15 118.71(17) . .
C17 C16 C14 120.35(19) . .
C15 C16 C14 120.89(19) . .
C18 C17 C16 120.34(19) . .
C17 C18 C19 120.50(19) . .
C17 C18 S3 121.73(16) . .
C19 C18 S3 117.69(14) . .
C20 C19 C18 120.69(17) . .
C19 C20 C15 118.35(18) . .
C19 C20 C21 120.18(16) . .
C15 C20 C21 121.35(17) . .
C20 C21 C23 110.70(15) . .
O13 C22 C27 121.82(16) . .
O13 C22 C23 117.20(16) . .
C27 C22 C23 120.97(16) . .
C24 C23 C22 118.77(16) . .
C24 C23 C21 119.59(16) . .
C22 C23 C21 121.61(16) . .
C25 C24 C23 120.82(16) . .
C26 C25 C24 119.86(16) . .
C26 C25 S4 120.56(13) . .
C24 C25 S4 119.56(13) . .
C25 C26 C27 120.84(15) . .
C26 C27 C22 118.50(15) . .
C26 C27 C28 119.25(15) . .
C22 C27 C28 122.21(15) . .
C2 C28 C27 110.06(13) . .
O2 S1 O4 112.78(7) . .
O2 S1 O3 111.74(7) . .
O4 S1 O3 112.63(7) . .
O2 S1 C4 106.78(8) . .
O4 S1 C4 107.10(8) . .
O3 S1 C4 105.22(7) . .
O10 S3 O12 113.82(10) . .
O10 S3 O11 111.61(9) . .
O12 S3 O11 111.85(8) . .
O10 S3 C18 107.60(9) . .
O12 S3 C18 105.58(9) . .
O11 S3 C18 105.76(9) . .
O16 S4 O14 113.08(8) . .
O16 S4 O15 113.40(9) . .
O14 S4 O15 111.86(8) . .
O16 S4 C25 106.68(8) . .
O14 S4 C25 105.84(8) . .
O15 S4 C25 105.22(8) . .
O8A S2A O6A 108.0(14) . .
O8A S2A O7A 104.0(11) . .
O6A S2A O7A 103.8(16) . .
O8A S2A C11 115.1(15) . .
O6A S2A C11 115.2(11) . .
O7A S2A C11 109.6(7) . .
O6B S2B O8B 113.9(3) . .
O6B S2B O7B 112.7(3) . .
O8B S2B O7B 113.4(2) . .
O6B S2B C11 105.6(3) . .
O8B S2B C11 105.7(2) . .
O7B S2B C11 104.37(17) . .
C2Z N1Z C1Z 123.75(17) . .
C12Z N2Z C11Z 122.80(17) . .
N1Z C1Z C4Z 118.85(19) . .
N1Z C2Z C3Z 119.18(19) . .
C2Z C3Z C5Z 119.91(19) . .
C1Z C4Z C5Z 119.52(19) . .
C4Z C5Z C3Z 118.76(17) . .
C4Z C5Z C6Z 120.78(18) . .
C3Z C5Z C6Z 120.44(17) . .
C5Z C6Z C7Z 111.16(15) . .
C8Z C7Z C6Z 108.78(15) . .
C10Z C8Z C9Z 119.14(17) . .
C10Z C8Z C7Z 119.97(18) . .
C9Z C8Z C7Z 120.82(19) . .
C11Z C9Z C8Z 118.92(19) . .
C12Z C10Z C8Z 119.57(18) . .
N2Z C11Z C9Z 120.08(18) . .
N2Z C12Z C10Z 119.40(19) . .
O3W Al1 O3W 180.0 2_586 .
O3W Al1 O1W 91.80(6) 2_586 .
O3W Al1 O1W 88.20(6) . .
O3W Al1 O1W 88.20(6) 2_586 2_586
O3W Al1 O1W 91.80(6) . 2_586
O1W Al1 O1W 180.0 . 2_586
O3W Al1 O2W 89.88(6) 2_586 .
O3W Al1 O2W 90.12(5) . .
O1W Al1 O2W 91.05(6) . .
O1W Al1 O2W 88.95(5) 2_586 .
O3W Al1 O2W 90.12(6) 2_586 2_586
O3W Al1 O2W 89.88(6) . 2_586
O1W Al1 O2W 88.95(5) . 2_586
O1W Al1 O2W 91.05(6) 2_586 2_586
O2W Al1 O2W 180.0 . 2_586
C2E C1E N1E 120.0 . .
C3E C2E C1E 120.0 . .
C2E C3E C4E 120.0 . .
C2E C3E C6E 126.4(7) . .
C4E C3E C6E 113.3(7) . .
C5E C4E C3E 120.0 . .
C4E C5E N1E 120.0 . .
C5E N1E C1E 120.0 . .
C6D C6E C3E 122.2(10) . .
C3D C6D C6E 123.6(14) . .
C2D C1D N1D 120.0 . .
C3D C2D C1D 120.0 . .
C6D C3D C2D 123.5(14) . .
C6D C3D C4D 116.1(14) . .
C2D C3D C4D 120.0 . .
C5D C4D C3D 120.0 . .
N1D C5D C4D 120.0 . .
C5D N1D C1D 120.0 . .
O2SB C2S C1S 108.7(8) . .
O2SB C2S O1SA 106.6(9) . .
C1S C2S O1SA 104.6(8) . .

loop_
_geom_bond_atom_site_label_1
_geom_bond_atom_site_label_2
_geom_bond_distance
_geom_bond_site_symmetry_2
C1 O1 1.354(2) .
C1 C2 1.409(2) .
C1 C6 1.410(2) .
C2 C3 1.386(2) .
C2 C28 1.519(2) .
C3 C4 1.399(2) .
C4 C5 1.389(2) .
C4 S1 1.7598(17) .
C5 C6 1.399(2) .
C6 C7 1.526(2) .
C7 C9 1.519(2) .
C8 O5 1.392(2) .
C8 C13 1.394(3) .
C8 C9 1.406(2) .
C9 C10 1.389(3) .
C10 C11 1.393(3) .
C11 C12 1.393(3) .
C11 S2A 1.590(17) .
C11 S2B 1.795(4) .
C12 C13 1.389(3) .
C13 C14 1.524(3) .
C14 C16 1.521(2) .
C15 O9 1.362(2) .
C15 C16 1.402(3) .
C15 C20 1.406(3) .
C16 C17 1.391(3) .
C17 C18 1.387(3) .
C18 C19 1.391(3) .
C18 S3 1.762(2) .
C19 C20 1.388(3) .
C20 C21 1.510(3) .
C21 C23 1.524(2) .
C22 O13 1.361(2) .
C22 C27 1.403(2) .
C22 C23 1.405(2) .
C23 C24 1.391(2) .
C24 C25 1.390(2) .
C25 C26 1.390(2) .
C25 S4 1.7784(17) .
C26 C27 1.397(2) .
C27 C28 1.521(2) .
S1 O2 1.4550(12) .
S1 O4 1.4631(12) .
S1 O3 1.4631(12) .
S3 O10 1.4504(15) .
S3 O12 1.4591(15) .
S3 O11 1.4666(13) .
S4 O16 1.4494(14) .
S4 O14 1.4621(13) .
S4 O15 1.4630(14) .
S2A O8A 1.49(3) .
S2A O6A 1.50(3) .
S2A O7A 1.55(2) .
S2B O6B 1.444(5) .
S2B O8B 1.447(5) .
S2B O7B 1.461(4) .
N1Z C2Z 1.334(3) .
N1Z C1Z 1.335(3) .
N2Z C12Z 1.336(3) .
N2Z C11Z 1.338(3) .
C1Z C4Z 1.385(3) .
C2Z C3Z 1.367(3) .
C3Z C5Z 1.396(3) .
C4Z C5Z 1.389(3) .
C5Z C6Z 1.500(2) .
C6Z C7Z 1.539(3) .
C7Z C8Z 1.504(2) .
C8Z C10Z 1.386(3) .
C8Z C9Z 1.401(3) .
C9Z C11Z 1.371(3) .
C10Z C12Z 1.380(3) .
Al1 O3W 1.8766(12) 2_586
Al1 O3W 1.8766(12) .
Al1 O1W 1.8800(12) .
Al1 O1W 1.8800(12) 2_586
Al1 O2W 1.8960(12) .
Al1 O2W 1.8960(12) 2_586
C1E C2E 1.3900 .
C1E N1E 1.3900 .
C2E C3E 1.3900 .
C3E C4E 1.3900 .
C3E C6E 1.534(13) .
C4E C5E 1.3900 .
C5E N1E 1.3900 .
C6E C6D 1.534(16) .
C6D C3D 1.31(2) .
C1D C2D 1.3900 .
C1D N1D 1.3900 .
C2D C3D 1.3900 .
C3D C4D 1.3900 .
C4D C5D 1.3900 .
C5D N1D 1.3900 .
C1S C2S 1.462(11) .
C2S O2SB 1.457(11) .
C2S O1SA 1.484(10) .

loop_
_geom_hbond_atom_site_label_D
_geom_hbond_atom_site_label_H
_geom_hbond_atom_site_label_A
_geom_hbond_distance_DH
_geom_hbond_distance_HA
_geom_hbond_distance_DA
_geom_hbond_angle_DHA
_geom_hbond_site_symmetry_A
O1 H1 O5 0.84 1.91 2.722(2) 162.7 .
O5 H5A O7A 0.84 1.72 2.487(12) 150.3 2_575
O5 H5A O7B 0.84 1.80 2.626(3) 165.5 2_575
O9 H9 O5 0.84 2.00 2.786(2) 156.4 .
O13 H13H O8A 0.81(3) 2.21(4) 2.91(2) 146(3) 1_655
O13 H13H O8B 0.81(3) 2.23(3) 2.958(5) 151(3) 1_655
N2Z H2ZN O2 0.78(3) 1.94(3) 2.706(2) 166(3) 1_445
O1W H1W O4W 0.84(2) 1.75(2) 2.5911(19) 175(2) 1_455
O1W H2W O3 0.83(2) 1.86(2) 2.6638(17) 163(2) 2_586
O2W H3W O6WA 0.80(2) 1.80(2) 2.587(3) 169(2) .
O2W H3W O6WB 0.80(2) 1.88(2) 2.661(3) 164(2) .
O2W H4W O14 0.88(2) 1.79(2) 2.6627(18) 175(2) 2_576
O3W H5W O4 0.81(2) 1.86(2) 2.6669(18) 177(2) .
O3W H6W O11 0.85(2) 1.74(2) 2.5928(18) 175(2) 1_565
O4W H7W O15 0.86(3) 1.91(3) 2.768(2) 177(2) 2_676
O4W H8W O5W 0.78(3) 2.23(3) 2.877(4) 141(2) 1_565
O4W H8W O6WB 0.78(3) 2.34(3) 2.901(4) 130(2) 1_655
N1E H1E1 O7A 0.88 2.16 2.880(14) 138.3 1_645
N1D H1D1 O7A 0.88 2.39 2.906(18) 117.7 2_575
O1SA H1SA O13 0.84 1.79 2.613(9) 166.6 2_665

loop_
_geom_torsion_atom_site_label_1
_geom_torsion_atom_site_label_2
_geom_torsion_atom_site_label_3
_geom_torsion_atom_site_label_4
_geom_torsion
O1 C1 C2 C3 179.60(15)
C6 C1 C2 C3 -1.1(2)
O1 C1 C2 C28 -3.8(2)
C6 C1 C2 C28 175.55(15)
C1 C2 C3 C4 1.6(2)
C28 C2 C3 C4 -175.08(14)
C2 C3 C4 C5 -1.0(2)
C2 C3 C4 S1 173.51(12)
C3 C4 C5 C6 -0.1(2)
S1 C4 C5 C6 -174.45(12)
C4 C5 C6 C1 0.7(2)
C4 C5 C6 C7 179.31(15)
O1 C1 C6 C5 179.24(15)
C2 C1 C6 C5 -0.1(2)
O1 C1 C6 C7 0.6(2)
C2 C1 C6 C7 -178.67(15)
C5 C6 C7 C9 -102.19(18)
C1 C6 C7 C9 76.4(2)
O5 C8 C9 C10 -178.72(15)
C13 C8 C9 C10 -2.8(2)
O5 C8 C9 C7 0.9(2)
C13 C8 C9 C7 176.82(15)
C6 C7 C9 C10 81.0(2)
C6 C7 C9 C8 -98.62(19)
C8 C9 C10 C11 1.2(2)
C7 C9 C10 C11 -178.45(15)
C9 C10 C11 C12 0.8(3)
C9 C10 C11 S2A -177.6(4)
C9 C10 C11 S2B -178.62(15)
C10 C11 C12 C13 -1.3(3)
S2A C11 C12 C13 177.3(4)
S2B C11 C12 C13 178.09(15)
C11 C12 C13 C8 -0.2(3)
C11 C12 C13 C14 178.21(16)
O5 C8 C13 C12 178.19(15)
C9 C8 C13 C12 2.4(3)
O5 C8 C13 C14 -0.2(2)
C9 C8 C13 C14 -176.06(16)
C12 C13 C14 C16 -77.0(2)
C8 C13 C14 C16 101.4(2)
O9 C15 C16 C17 -179.54(16)
C20 C15 C16 C17 0.3(3)
O9 C15 C16 C14 -2.3(3)
C20 C15 C16 C14 177.56(16)
C13 C14 C16 C17 96.5(2)
C13 C14 C16 C15 -80.8(2)
C15 C16 C17 C18 -0.1(3)
C14 C16 C17 C18 -177.44(16)
C16 C17 C18 C19 -0.4(3)
C16 C17 C18 S3 176.45(13)
C17 C18 C19 C20 0.7(3)
S3 C18 C19 C20 -176.20(13)
C18 C19 C20 C15 -0.6(3)
C18 C19 C20 C21 175.50(16)
O9 C15 C20 C19 179.91(15)
C16 C15 C20 C19 0.1(3)
O9 C15 C20 C21 3.9(2)
C16 C15 C20 C21 -175.96(16)
C19 C20 C21 C23 -99.09(19)
C15 C20 C21 C23 76.9(2)
O13 C22 C23 C24 174.76(17)
C27 C22 C23 C24 -4.4(3)
O13 C22 C23 C21 -7.2(3)
C27 C22 C23 C21 173.59(16)
C20 C21 C23 C24 70.3(2)
C20 C21 C23 C22 -107.66(19)
C22 C23 C24 C25 0.3(3)
C21 C23 C24 C25 -177.75(16)
C23 C24 C25 C26 2.6(3)
C23 C24 C25 S4 -175.60(13)
C24 C25 C26 C27 -1.5(2)
S4 C25 C26 C27 176.71(13)
C25 C26 C27 C22 -2.5(2)
C25 C26 C27 C28 175.52(15)
O13 C22 C27 C26 -173.65(17)
C23 C22 C27 C26 5.5(2)
O13 C22 C27 C28 8.4(3)
C23 C22 C27 C28 -172.46(15)
C3 C2 C28 C27 102.00(17)
C1 C2 C28 C27 -74.57(19)
C26 C27 C28 C2 -70.35(19)
C22 C27 C28 C2 107.60(18)
C5 C4 S1 O2 -145.40(13)
C3 C4 S1 O2 40.12(14)
C5 C4 S1 O4 -24.34(15)
C3 C4 S1 O4 161.17(12)
C5 C4 S1 O3 95.71(14)
C3 C4 S1 O3 -78.77(14)
C17 C18 S3 O10 11.13(18)
C19 C18 S3 O10 -171.96(14)
C17 C18 S3 O12 133.03(15)
C19 C18 S3 O12 -50.07(16)
C17 C18 S3 O11 -108.27(15)
C19 C18 S3 O11 68.64(15)
C26 C25 S4 O16 23.57(16)
C24 C25 S4 O16 -158.20(14)
C26 C25 S4 O14 144.25(14)
C24 C25 S4 O14 -37.52(16)
C26 C25 S4 O15 -97.18(15)
C24 C25 S4 O15 81.05(15)
C12 C11 S2A O8A 15.4(12)
C10 C11 S2A O8A -166.0(10)
S2B C11 S2A O8A -157(5)
C12 C11 S2A O6A 142(2)
C10 C11 S2A O6A -39(2)
S2B C11 S2A O6A -31(4)
C12 C11 S2A O7A -101.3(12)
C10 C11 S2A O7A 77.2(13)
S2B C11 S2A O7A 86(4)
C12 C11 S2B O6B 116.3(3)
C10 C11 S2B O6B -64.3(3)
S2A C11 S2B O6B 124(4)
C12 C11 S2B O8B -4.8(4)
C10 C11 S2B O8B 174.7(3)
S2A C11 S2B O8B 3(4)
C12 C11 S2B O7B -124.7(2)
C10 C11 S2B O7B 54.8(2)
S2A C11 S2B O7B -117(4)
C2Z N1Z C1Z C4Z -0.4(3)
C1Z N1Z C2Z C3Z -0.4(3)
N1Z C2Z C3Z C5Z -0.1(3)
N1Z C1Z C4Z C5Z 1.9(3)
C1Z C4Z C5Z C3Z -2.4(3)
C1Z C4Z C5Z C6Z 178.92(18)
C2Z C3Z C5Z C4Z 1.5(3)
C2Z C3Z C5Z C6Z -179.77(17)
C4Z C5Z C6Z C7Z 91.7(2)
C3Z C5Z C6Z C7Z -86.9(2)
C5Z C6Z C7Z C8Z -178.13(17)
C6Z C7Z C8Z C10Z 82.2(2)
C6Z C7Z C8Z C9Z -94.8(2)
C10Z C8Z C9Z C11Z -3.1(3)
C7Z C8Z C9Z C11Z 173.97(17)
C9Z C8Z C10Z C12Z 2.3(3)
C7Z C8Z C10Z C12Z -174.82(16)
C12Z N2Z C11Z C9Z 1.5(3)
C8Z C9Z C11Z N2Z 1.3(3)
C11Z N2Z C12Z C10Z -2.4(3)
C8Z C10Z C12Z N2Z 0.4(3)
N1E C1E C2E C3E 0.0
C1E C2E C3E C4E 0.0
C1E C2E C3E C6E 173.1(13)
C2E C3E C4E C5E 0.0
C6E C3E C4E C5E -174.0(11)
C3E C4E C5E N1E 0.0
C4E C5E N1E C1E 0.0
C2E C1E N1E C5E 0.0
C2E C3E C6E C6D -89.0(15)
C4E C3E C6E C6D 84.5(15)
C3E C6E C6D C3D -167.6(17)
N1D C1D C2D C3D 0.0
C6E C6D C3D C2D 79(2)
C6E C6D C3D C4D -94(2)
C1D C2D C3D C6D -172.3(14)
C1D C2D C3D C4D 0.0
C6D C3D C4D C5D 172.9(13)
C2D C3D C4D C5D 0.0
C3D C4D C5D N1D 0.0
C4D C5D N1D C1D 0.0
C2D C1D N1D C5D 0.0
